data_4079612
loop_
_publ_author_name
'Fischer, Reinald'
'Suxdorf, Regina'
'G\"orls, Helmar'
'Westerhausen, Matthias'

_publ_section_title
;
 Synthesis, Crystal Structures, and Solution Behavior of Organomagnesium
 Derivatives of Alkane-1,4-diide as Well as -1,5-diide
;
_journal_issue 21
_journal_name_full Organometallics
_journal_page_first 7579
_journal_paper_doi 10.1021/om300880f
_journal_volume 31
_journal_year 2012
_chemical_formula_moiety 'C20 H48 Li2 Mg N4'
_chemical_formula_sum 'C20 H48 Li2 Mg N4'
_chemical_formula_weight 382.81
_space_group_IT_number 14
_symmetry_cell_setting monoclinic
_symmetry_space_group_name_Hall '-P 2ybc'
_symmetry_space_group_name_H-M 'P 1 21/c 1'
_atom_sites_solution_hydrogens geom
_atom_sites_solution_primary direct
_atom_sites_solution_secondary difmap
_audit_creation_method SHELXL-97
_cell_angle_alpha 90.00
_cell_angle_beta 90.343(1)
_cell_angle_gamma 90.00
_cell_formula_units_Z 8
_cell_length_a 19.2359(2)
_cell_length_b 18.1270(3)
_cell_length_c 14.9726(2)
_cell_measurement_reflns_used 31480
_cell_measurement_temperature 133(2)
_cell_measurement_theta_max 27.48
_cell_measurement_theta_min 2.48
_cell_volume 5220.69(12)
_computing_cell_refinement DENZO
_computing_data_collection COLLECT
_computing_data_reduction DENZO
_computing_molecular_graphics SHELXTL/PC
_computing_publication_material SHELXL-97
_computing_structure_refinement 'SHELXL-97 (Sheldrick, 2008)'
_computing_structure_solution 'SHELXS-97 (Sheldrick, 2008)'
_diffrn_ambient_temperature 133(2)
_diffrn_measured_fraction_theta_full 0.996
_diffrn_measured_fraction_theta_max 0.996
_diffrn_measurement_device_type KappaCCD
_diffrn_measurement_method 'phi- + omega-scan'
_diffrn_radiation_monochromator graphite
_diffrn_radiation_source 'fine-focus sealed tube'
_diffrn_radiation_type MoK\a
_diffrn_radiation_wavelength 0.71073
_diffrn_reflns_av_R_equivalents 0.0350
_diffrn_reflns_av_sigmaI/netI 0.0373
_diffrn_reflns_limit_h_max 24
_diffrn_reflns_limit_h_min -24
_diffrn_reflns_limit_k_max 23
_diffrn_reflns_limit_k_min -17
_diffrn_reflns_limit_l_max 19
_diffrn_reflns_limit_l_min -19
_diffrn_reflns_number 31480
_diffrn_reflns_theta_full 27.48
_diffrn_reflns_theta_max 27.48
_diffrn_reflns_theta_min 2.48
_exptl_absorpt_coefficient_mu 0.078
_exptl_absorpt_correction_type none
_exptl_crystal_colour colourless
_exptl_crystal_density_diffrn 0.974
_exptl_crystal_density_method 'not measured'
_exptl_crystal_description prism
_exptl_crystal_F_000 1712
_exptl_crystal_size_max 0.06
_exptl_crystal_size_mid 0.06
_exptl_crystal_size_min 0.05
_refine_diff_density_max 1.055
_refine_diff_density_min -1.063
_refine_diff_density_rms 0.064
_refine_ls_extinction_method none
_refine_ls_goodness_of_fit_ref 1.033
_refine_ls_hydrogen_treatment constr
_refine_ls_matrix_type full
_refine_ls_number_parameters 491
_refine_ls_number_reflns 11929
_refine_ls_number_restraints 0
_refine_ls_restrained_S_all 1.033
_refine_ls_R_factor_all 0.0968
_refine_ls_R_factor_gt 0.0780
_refine_ls_shift/su_max 0.001
_refine_ls_shift/su_mean 0.000
_refine_ls_structure_factor_coef Fsqd
_refine_ls_weighting_details 'calc w=1/[\s^2^(Fo^2^)+(0.0842P)^2^+7.5647P] where P=(Fo^2^+2Fc^2^)/3'
_refine_ls_weighting_scheme calc
_refine_ls_wR_factor_gt 0.1906
_refine_ls_wR_factor_ref 0.2063
_reflns_number_gt 9557
_reflns_number_total 11930
_reflns_threshold_expression >2sigma(I)
_cod_data_source_file om300880f_si_001.cif
_cod_data_source_block FO4406
_cod_original_sg_symbol_H-M 'P 21/c'
_cod_database_code 4079612

loop_
_symmetry_equiv_pos_as_xyz
'x, y, z'
'-x, y+1/2, -z+1/2'
'-x, -y, -z'
'x, -y-1/2, z-1/2'

loop_
_atom_site_label
_atom_site_type_symbol
_atom_site_fract_x
_atom_site_fract_y
_atom_site_fract_z
_atom_site_U_iso_or_equiv
_atom_site_adp_type
_atom_site_occupancy
_atom_site_symmetry_multiplicity
_atom_site_calc_flag
_atom_site_refinement_flags
Mg1A Mg -0.13797(4) -0.14329(4) 0.38910(5) 0.02241(17) Uani 1 1 d .
Li1A Li -0.0671(2) -0.0569(2) 0.2889(3) 0.0267(8) Uani 1 1 d .
Li2A Li -0.22306(19) -0.2127(2) 0.4893(3) 0.0254(8) Uani 1 1 d .
N1A N 0.02830(10) -0.00046(11) 0.30563(14) 0.0300(4) Uani 1 1 d .
N2A N -0.07522(11) -0.00631(11) 0.16129(13) 0.0274(4) Uani 1 1 d .
N3A N -0.26028(10) -0.16047(11) 0.60487(13) 0.0281(4) Uani 1 1 d .
N4A N -0.28947(10) -0.30138(11) 0.52139(13) 0.0265(4) Uani 1 1 d .
C1A C -0.05783(12) -0.18334(12) 0.29467(15) 0.0258(5) Uani 1 1 d .
H1AA H -0.0786 -0.2104 0.2436 0.031 Uiso 1 1 calc R
H1AB H -0.0282 -0.1428 0.2723 0.031 Uiso 1 1 calc R
C2A C -0.01787(13) -0.23508(14) 0.35872(18) 0.0345(6) Uani 1 1 d .
H2AA H 0.0079 -0.2718 0.3229 0.041 Uiso 1 1 calc R
H2AB H 0.0167 -0.2056 0.3926 0.041 Uiso 1 1 calc R
C3A C -0.06423(14) -0.27619(13) 0.42523(17) 0.0328(5) Uani 1 1 d .
H3AA H -0.0352 -0.3110 0.4602 0.039 Uiso 1 1 calc R
H3AB H -0.0991 -0.3054 0.3916 0.039 Uiso 1 1 calc R
C4A C -0.10231(11) -0.22409(12) 0.49028(15) 0.0243(4) Uani 1 1 d .
H4AA H -0.0704 -0.2018 0.5349 0.029 Uiso 1 1 calc R
H4AB H -0.1415 -0.2487 0.5208 0.029 Uiso 1 1 calc R
C5A C -0.25047(12) -0.15805(13) 0.35786(16) 0.0261(5) Uani 1 1 d .
H5AA H -0.2610 -0.2048 0.3264 0.031 Uiso 1 1 calc R
H5AB H -0.2810 -0.1518 0.4103 0.031 Uiso 1 1 calc R
C6A C -0.24919(12) -0.09023(13) 0.29568(16) 0.0281(5) Uani 1 1 d .
H6AA H -0.2151 -0.0986 0.2475 0.034 Uiso 1 1 calc R
H6AB H -0.2956 -0.0839 0.2677 0.034 Uiso 1 1 calc R
C7A C -0.22970(12) -0.01979(13) 0.34678(17) 0.0293(5) Uani 1 1 d .
H7AA H -0.2621 -0.0135 0.3973 0.035 Uiso 1 1 calc R
H7AB H -0.2355 0.0231 0.3065 0.035 Uiso 1 1 calc R
C8A C -0.15406(11) -0.02061(12) 0.38343(16) 0.0256(5) Uani 1 1 d .
H8AA H -0.1505 0.0025 0.4432 0.031 Uiso 1 1 calc R
H8AB H -0.1212 0.0037 0.3421 0.031 Uiso 1 1 calc R
C9A C 0.04349(14) 0.02342(16) 0.2130(2) 0.0417(6) Uani 1 1 d .
H9AA H 0.0637 -0.0184 0.1796 0.050 Uiso 1 1 calc R
H9AB H 0.0784 0.0636 0.2146 0.050 Uiso 1 1 calc R
C10A C -0.02034(15) 0.05001(15) 0.16527(19) 0.0402(6) Uani 1 1 d .
H10A H -0.0384 0.0942 0.1962 0.048 Uiso 1 1 calc R
H10B H -0.0078 0.0646 0.1037 0.048 Uiso 1 1 calc R
C11A C -0.14212(15) 0.02965(16) 0.13901(18) 0.0389(6) Uani 1 1 d .
H11A H -0.1381 0.0553 0.0817 0.058 Uiso 1 1 calc R
H11B H -0.1539 0.0653 0.1858 0.058 Uiso 1 1 calc R
H11C H -0.1787 -0.0078 0.1348 0.058 Uiso 1 1 calc R
C12A C -0.06081(15) -0.06186(16) 0.09280(18) 0.0380(6) Uani 1 1 d .
H12A H -0.0633 -0.0389 0.0336 0.057 Uiso 1 1 calc R
H12B H -0.0953 -0.1015 0.0966 0.057 Uiso 1 1 calc R
H12C H -0.0142 -0.0823 0.1024 0.057 Uiso 1 1 calc R
C13A C 0.02037(16) 0.06154(18) 0.3668(2) 0.0518(8) Uani 1 1 d .
H13A H 0.0641 0.0893 0.3700 0.078 Uiso 1 1 calc R
H13B H 0.0086 0.0431 0.4263 0.078 Uiso 1 1 calc R
H13C H -0.0168 0.0940 0.3451 0.078 Uiso 1 1 calc R
C14A C 0.08504(15) -0.04729(18) 0.3377(2) 0.0482(7) Uani 1 1 d .
H14A H 0.1285 -0.0191 0.3379 0.072 Uiso 1 1 calc R
H14B H 0.0897 -0.0901 0.2983 0.072 Uiso 1 1 calc R
H14C H 0.0749 -0.0640 0.3985 0.072 Uiso 1 1 calc R
C15A C -0.32519(13) -0.20021(15) 0.62171(18) 0.0349(6) Uani 1 1 d .
H15A H -0.3614 -0.1830 0.5793 0.042 Uiso 1 1 calc R
H15B H -0.3413 -0.1892 0.6830 0.042 Uiso 1 1 calc R
C16A C -0.31562(14) -0.28252(15) 0.61152(17) 0.0344(6) Uani 1 1 d .
H16A H -0.2823 -0.3004 0.6573 0.041 Uiso 1 1 calc R
H16B H -0.3606 -0.3076 0.6214 0.041 Uiso 1 1 calc R
C17A C -0.34756(14) -0.30621(15) 0.45775(18) 0.0363(6) Uani 1 1 d .
H17A H -0.3796 -0.3451 0.4767 0.054 Uiso 1 1 calc R
H17B H -0.3297 -0.3179 0.3982 0.054 Uiso 1 1 calc R
H17C H -0.3722 -0.2589 0.4558 0.054 Uiso 1 1 calc R
C18A C -0.25288(15) -0.37218(15) 0.5238(2) 0.0423(7) Uani 1 1 d .
H18A H -0.2851 -0.4111 0.5423 0.064 Uiso 1 1 calc R
H18B H -0.2141 -0.3693 0.5665 0.064 Uiso 1 1 calc R
H18C H -0.2349 -0.3835 0.4643 0.064 Uiso 1 1 calc R
C19A C -0.27451(17) -0.08123(15) 0.5933(2) 0.0437(7) Uani 1 1 d .
H19A H -0.2937 -0.0612 0.6487 0.065 Uiso 1 1 calc R
H19B H -0.3081 -0.0743 0.5445 0.065 Uiso 1 1 calc R
H19C H -0.2312 -0.0554 0.5790 0.065 Uiso 1 1 calc R
C20A C -0.21069(14) -0.17079(16) 0.67842(18) 0.0380(6) Uani 1 1 d .
H20A H -0.2312 -0.1527 0.7341 0.057 Uiso 1 1 calc R
H20B H -0.1680 -0.1432 0.6659 0.057 Uiso 1 1 calc R
H20C H -0.1997 -0.2233 0.6845 0.057 Uiso 1 1 calc R
Mg1B Mg -0.63973(4) -0.14532(4) 0.13627(5) 0.02142(17) Uani 1 1 d .
Li1B Li -0.5400(2) -0.0670(2) 0.2036(3) 0.0293(8) Uani 1 1 d .
Li2B Li -0.73983(19) -0.2284(2) 0.0786(3) 0.0241(7) Uani 1 1 d .
N1B N -0.49251(10) -0.07985(12) 0.33029(14) 0.0321(5) Uani 1 1 d .
N2B N -0.47596(11) 0.02788(12) 0.18639(15) 0.0329(5) Uani 1 1 d .
N3B N -0.75183(10) -0.29374(11) -0.03614(13) 0.0261(4) Uani 1 1 d .
N4B N -0.84708(10) -0.25330(11) 0.10792(13) 0.0276(4) Uani 1 1 d .
C1B C -0.52790(12) -0.16120(13) 0.10161(17) 0.0287(5) Uani 1 1 d .
H1BA H -0.5190 -0.1491 0.0382 0.034 Uiso 1 1 calc R
H1BB H -0.4971 -0.1310 0.1402 0.034 Uiso 1 1 calc R
C2B C -0.51848(12) -0.24424(14) 0.11996(19) 0.0344(6) Uani 1 1 d .
H2BA H -0.4802 -0.2632 0.0825 0.041 Uiso 1 1 calc R
H2BB H -0.5049 -0.2512 0.1833 0.041 Uiso 1 1 calc R
C3B C -0.58435(13) -0.28947(13) 0.10072(18) 0.0308(5) Uani 1 1 d .
H3BA H -0.5742 -0.3424 0.1109 0.037 Uiso 1 1 calc R
H3BB H -0.5976 -0.2833 0.0372 0.037 Uiso 1 1 calc R
C4B C -0.64607(12) -0.26637(12) 0.15984(15) 0.0253(5) Uani 1 1 d .
H4BA H -0.6385 -0.2793 0.2234 0.030 Uiso 1 1 calc R
H4BB H -0.6906 -0.2875 0.1386 0.030 Uiso 1 1 calc R
C5B C -0.72697(11) -0.10595(12) 0.04919(15) 0.0241(4) Uani 1 1 d .
H5BA H -0.7098 -0.0847 -0.0075 0.029 Uiso 1 1 calc R
H5BB H -0.7607 -0.1458 0.0360 0.029 Uiso 1 1 calc R
C6B C -0.75826(12) -0.04647(13) 0.11051(17) 0.0280(5) Uani 1 1 d .
H6BA H -0.7884 -0.0135 0.0745 0.034 Uiso 1 1 calc R
H6BB H -0.7876 -0.0706 0.1560 0.034 Uiso 1 1 calc R
C7B C -0.70227(13) -0.00016(13) 0.15758(17) 0.0306(5) Uani 1 1 d .
H7BA H -0.7250 0.0397 0.1920 0.037 Uiso 1 1 calc R
H7BB H -0.6724 0.0232 0.1120 0.037 Uiso 1 1 calc R
C8B C -0.65634(12) -0.04630(12) 0.22138(15) 0.0251(4) Uani 1 1 d .
H8BA H -0.6809 -0.0587 0.2773 0.030 Uiso 1 1 calc R
H8BB H -0.6121 -0.0210 0.2358 0.030 Uiso 1 1 calc R
C9B C -0.4500(2) -0.0127(2) 0.3376(3) 0.0737(9) Uani 1 1 d .
H9BA H -0.4770 0.0240 0.3722 0.088 Uiso 1 1 calc R
H9BB H -0.4083 -0.0250 0.3736 0.088 Uiso 1 1 calc R
C10B C -0.4278(2) 0.0215(2) 0.2602(3) 0.0737(9) Uani 1 1 d .
H10C H -0.3865 -0.0055 0.2386 0.088 Uiso 1 1 calc R
H10D H -0.4123 0.0719 0.2762 0.088 Uiso 1 1 calc R
C11B C -0.4345(2) 0.0276(3) 0.1052(3) 0.0837(10) Uani 1 1 d .
H11D H -0.4043 0.0712 0.1045 0.126 Uiso 1 1 calc R
H11E H -0.4653 0.0286 0.0529 0.126 Uiso 1 1 calc R
H11F H -0.4058 -0.0171 0.1036 0.126 Uiso 1 1 calc R
C12B C -0.5137(2) 0.09558(19) 0.1869(4) 0.0793(14) Uani 1 1 d .
H12D H -0.4810 0.1370 0.1865 0.119 Uiso 1 1 calc R
H12E H -0.5423 0.0981 0.2407 0.119 Uiso 1 1 calc R
H12F H -0.5437 0.0981 0.1339 0.119 Uiso 1 1 calc R
C13B C -0.4464(2) -0.1433(2) 0.3314(3) 0.0760(12) Uani 1 1 d .
H13D H -0.4148 -0.1398 0.3829 0.114 Uiso 1 1 calc R
H13E H -0.4192 -0.1443 0.2762 0.114 Uiso 1 1 calc R
H13F H -0.4739 -0.1886 0.3359 0.114 Uiso 1 1 calc R
C14B C -0.5415(2) -0.0824(3) 0.4032(3) 0.0837(10) Uani 1 1 d .
H14D H -0.5161 -0.0862 0.4600 0.126 Uiso 1 1 calc R
H14E H -0.5719 -0.1254 0.3961 0.126 Uiso 1 1 calc R
H14F H -0.5697 -0.0374 0.4030 0.126 Uiso 1 1 calc R
C15B C -0.82798(12) -0.29075(15) -0.04786(16) 0.0313(5) Uani 1 1 d .
H15C H -0.8424 -0.3266 -0.0942 0.038 Uiso 1 1 calc R
H15D H -0.8417 -0.2409 -0.0684 0.038 Uiso 1 1 calc R
C16B C -0.86486(12) -0.30837(13) 0.03912(16) 0.0281(5) Uani 1 1 d .
H16C H -0.9158 -0.3085 0.0290 0.034 Uiso 1 1 calc R
H16D H -0.8509 -0.3581 0.0600 0.034 Uiso 1 1 calc R
C17B C -0.85413(17) -0.2860(2) 0.19687(19) 0.0514(8) Uani 1 1 d .
H17D H -0.9022 -0.3022 0.2055 0.077 Uiso 1 1 calc R
H17E H -0.8420 -0.2492 0.2423 0.077 Uiso 1 1 calc R
H17F H -0.8228 -0.3284 0.2023 0.077 Uiso 1 1 calc R
C18B C -0.89391(14) -0.18980(16) 0.0998(3) 0.0492(8) Uani 1 1 d .
H18D H -0.9417 -0.2055 0.1117 0.074 Uiso 1 1 calc R
H18E H -0.8911 -0.1695 0.0393 0.074 Uiso 1 1 calc R
H18F H -0.8802 -0.1519 0.1432 0.074 Uiso 1 1 calc R
C19B C -0.72834(14) -0.37022(14) -0.02583(19) 0.0369(6) Uani 1 1 d .
H19D H -0.7403 -0.3983 -0.0797 0.055 Uiso 1 1 calc R
H19E H -0.7511 -0.3925 0.0260 0.055 Uiso 1 1 calc R
H19F H -0.6778 -0.3710 -0.0169 0.055 Uiso 1 1 calc R
C20B C -0.71763(14) -0.26112(16) -0.11414(17) 0.0364(6) Uani 1 1 d .
H20D H -0.7287 -0.2903 -0.1674 0.055 Uiso 1 1 calc R
H20E H -0.6672 -0.2608 -0.1045 0.055 Uiso 1 1 calc R
H20F H -0.7341 -0.2104 -0.1225 0.055 Uiso 1 1 calc R

loop_
_atom_site_aniso_label
_atom_site_aniso_U_11
_atom_site_aniso_U_22
_atom_site_aniso_U_33
_atom_site_aniso_U_23
_atom_site_aniso_U_13
_atom_site_aniso_U_12
Mg1A 0.0182(3) 0.0224(4) 0.0266(4) 0.0031(3) 0.0045(3) 0.0006(3)
Li1A 0.0269(19) 0.0239(19) 0.0294(19) 0.0037(15) 0.0040(15) -0.0016(15)
Li2A 0.0231(18) 0.0252(19) 0.0279(19) -0.0017(15) 0.0032(15) -0.0007(14)
N1A 0.0260(10) 0.0267(10) 0.0372(11) -0.0024(8) 0.0004(8) -0.0020(8)
N2A 0.0336(10) 0.0232(10) 0.0256(9) 0.0003(8) 0.0026(8) -0.0008(8)
N3A 0.0277(10) 0.0270(10) 0.0296(10) -0.0059(8) 0.0054(8) -0.0019(8)
N4A 0.0273(10) 0.0227(9) 0.0296(10) 0.0010(8) -0.0027(8) -0.0031(7)
C1A 0.0292(11) 0.0219(11) 0.0265(11) -0.0019(9) 0.0063(9) -0.0023(9)
C2A 0.0315(12) 0.0312(13) 0.0409(14) 0.0062(11) 0.0153(11) 0.0130(10)
C3A 0.0404(14) 0.0226(11) 0.0355(13) 0.0054(10) 0.0131(11) 0.0092(10)
C4A 0.0240(10) 0.0241(11) 0.0251(11) 0.0007(8) 0.0031(8) 0.0006(8)
C5A 0.0235(10) 0.0267(11) 0.0280(11) -0.0013(9) 0.0021(9) -0.0028(8)
C6A 0.0237(11) 0.0323(12) 0.0283(11) 0.0026(9) -0.0014(9) 0.0016(9)
C7A 0.0260(11) 0.0266(12) 0.0352(12) 0.0021(10) 0.0041(9) 0.0054(9)
C8A 0.0237(10) 0.0238(11) 0.0292(11) -0.0026(9) 0.0050(9) -0.0011(8)
C9A 0.0332(13) 0.0396(15) 0.0524(17) 0.0014(13) 0.0119(12) -0.0108(11)
C10A 0.0502(16) 0.0309(13) 0.0396(14) 0.0069(11) 0.0067(12) -0.0122(12)
C11A 0.0461(15) 0.0368(14) 0.0339(13) 0.0057(11) 0.0031(11) 0.0102(12)
C12A 0.0454(15) 0.0384(14) 0.0302(13) -0.0066(11) 0.0015(11) 0.0051(12)
C13A 0.0387(15) 0.0454(17) 0.071(2) -0.0257(16) 0.0086(14) -0.0102(13)
C14A 0.0316(14) 0.0455(17) 0.068(2) -0.0095(15) -0.0123(13) 0.0053(12)
C15A 0.0258(12) 0.0419(15) 0.0373(13) -0.0061(11) 0.0109(10) -0.0033(10)
C16A 0.0377(13) 0.0366(14) 0.0290(12) 0.0047(10) 0.0042(10) -0.0117(11)
C17A 0.0335(13) 0.0362(14) 0.0390(14) 0.0026(11) -0.0082(11) -0.0106(11)
C18A 0.0448(15) 0.0249(13) 0.0572(18) -0.0004(12) -0.0083(13) 0.0006(11)
C19A 0.0616(19) 0.0297(14) 0.0398(15) -0.0068(11) 0.0095(13) 0.0044(12)
C20A 0.0361(14) 0.0431(15) 0.0349(13) -0.0097(11) -0.0019(11) -0.0037(11)
Mg1B 0.0181(3) 0.0196(4) 0.0266(4) -0.0021(3) 0.0002(3) 0.0019(3)
Li1B 0.0244(18) 0.030(2) 0.033(2) 0.0005(17) 0.0011(16) -0.0011(16)
Li2B 0.0238(18) 0.0219(18) 0.0267(18) -0.0018(14) 0.0008(14) -0.0009(14)
N1B 0.0240(10) 0.0407(12) 0.0316(11) 0.0069(9) -0.0019(8) -0.0012(8)
N2B 0.0348(11) 0.0286(11) 0.0351(11) 0.0025(9) -0.0007(9) -0.0042(9)
N3B 0.0266(10) 0.0277(10) 0.0240(9) -0.0019(8) 0.0061(8) -0.0036(8)
N4B 0.0234(9) 0.0287(10) 0.0308(10) -0.0067(8) 0.0059(8) -0.0039(8)
C1B 0.0220(11) 0.0279(12) 0.0364(12) -0.0036(10) 0.0053(9) 0.0001(9)
C2B 0.0234(11) 0.0311(13) 0.0488(15) -0.0023(11) 0.0042(10) 0.0074(9)
C3B 0.0307(12) 0.0218(11) 0.0401(13) -0.0026(10) 0.0061(10) 0.0058(9)
C4B 0.0241(10) 0.0247(11) 0.0273(11) 0.0024(9) 0.0023(9) 0.0027(8)
C5B 0.0239(10) 0.0215(10) 0.0268(11) 0.0009(8) -0.0006(8) -0.0008(8)
C6B 0.0238(11) 0.0239(11) 0.0364(12) -0.0012(9) -0.0022(9) 0.0050(9)
C7B 0.0329(12) 0.0202(11) 0.0385(13) -0.0045(9) -0.0044(10) 0.0054(9)
C8B 0.0229(10) 0.0242(11) 0.0281(11) -0.0021(9) -0.0004(8) 0.0032(8)
C9B 0.0801(18) 0.0770(19) 0.0636(16) 0.0244(14) -0.0367(14) -0.0454(15)
C10B 0.0801(18) 0.0770(19) 0.0636(16) 0.0244(14) -0.0367(14) -0.0454(15)
C11B 0.088(2) 0.093(2) 0.0704(18) -0.0079(16) 0.0416(17) -0.0323(18)
C12B 0.051(2) 0.0313(17) 0.155(5) 0.023(2) -0.010(2) 0.0003(14)
C13B 0.075(3) 0.066(2) 0.086(3) -0.004(2) -0.037(2) 0.027(2)
C14B 0.088(2) 0.093(2) 0.0704(18) -0.0079(16) 0.0416(17) -0.0323(18)
C15B 0.0275(12) 0.0424(14) 0.0240(11) -0.0043(10) -0.0003(9) -0.0063(10)
C16B 0.0242(11) 0.0281(12) 0.0322(12) -0.0049(9) 0.0046(9) -0.0069(9)
C17B 0.0483(17) 0.078(2) 0.0284(13) -0.0030(14) 0.0119(12) -0.0233(16)
C18B 0.0268(13) 0.0335(14) 0.088(2) -0.0140(15) 0.0163(14) 0.0014(11)
C19B 0.0394(14) 0.0291(13) 0.0423(14) -0.0099(11) 0.0098(11) 0.0005(10)
C20B 0.0355(13) 0.0467(16) 0.0272(12) 0.0001(11) 0.0084(10) -0.0057(11)

loop_
_atom_type_symbol
_atom_type_description
_atom_type_scat_dispersion_real
_atom_type_scat_dispersion_imag
_atom_type_scat_source
C C 0.0033 0.0016 'International Tables Vol C Tables 4.2.6.8 and 6.1.1.4'
H H 0.0000 0.0000 'International Tables Vol C Tables 4.2.6.8 and 6.1.1.4'
N N 0.0061 0.0033 'International Tables Vol C Tables 4.2.6.8 and 6.1.1.4'
Mg Mg 0.0486 0.0363 'International Tables Vol C Tables 4.2.6.8 and 6.1.1.4'
Li Li -0.0003 0.0001 'International Tables Vol C Tables 4.2.6.8 and 6.1.1.4'

loop_
_geom_angle_atom_site_label_1
_geom_angle_atom_site_label_2
_geom_angle_atom_site_label_3
_geom_angle
C4A Mg1A C1A 90.34(9)
C4A Mg1A C5A 111.16(9)
C1A Mg1A C5A 120.29(9)
C4A Mg1A C8A 136.30(9)
C1A Mg1A C8A 113.31(9)
C5A Mg1A C8A 88.71(9)
C4A Mg1A Li2A 57.98(10)
C1A Mg1A Li2A 131.43(11)
C5A Mg1A Li2A 55.93(11)
C8A Mg1A Li2A 114.88(11)
C4A Mg1A Li1A 129.80(11)
C1A Mg1A Li1A 56.89(11)
C5A Mg1A Li1A 118.01(11)
C8A Mg1A Li1A 56.48(10)
Li2A Mg1A Li1A 170.81(13)
C4A Mg1A C6A 145.51(8)
C1A Mg1A C6A 109.54(9)
C5A Mg1A C6A 34.48(8)
C8A Mg1A C6A 61.55(8)
Li2A Mg1A C6A 88.37(10)
Li1A Mg1A C6A 84.43(10)
C4A Mg1A C3A 32.60(7)
C1A Mg1A C3A 59.80(8)
C5A Mg1A C3A 114.88(9)
C8A Mg1A C3A 155.99(9)
Li2A Mg1A C3A 77.99(10)
Li1A Mg1A C3A 111.19(10)
C6A Mg1A C3A 141.75(8)
N1A Li1A N2A 87.50(16)
N1A Li1A Mg1A 133.63(19)
N2A Li1A Mg1A 138.82(19)
N3A Li2A N4A 86.90(16)
N3A Li2A Mg1A 118.91(17)
N4A Li2A Mg1A 153.99(19)
C13A N1A C14A 108.8(2)
C13A N1A C9A 112.6(2)
C14A N1A C9A 109.0(2)
C13A N1A Li1A 110.71(19)
C14A N1A Li1A 113.8(2)
C9A N1A Li1A 101.92(19)
C12A N2A C10A 111.5(2)
C12A N2A C11A 108.3(2)
C10A N2A C11A 109.1(2)
C12A N2A Li1A 108.63(19)
C10A N2A Li1A 102.39(19)
C11A N2A Li1A 116.90(18)
C15A N3A C20A 111.1(2)
C15A N3A C19A 110.0(2)
C20A N3A C19A 109.4(2)
C15A N3A Li2A 102.42(18)
C20A N3A Li2A 109.76(19)
C19A N3A Li2A 114.01(19)
C18A N4A C17A 109.2(2)
C18A N4A C16A 110.2(2)
C17A N4A C16A 110.1(2)
C18A N4A Li2A 112.44(19)
C17A N4A Li2A 110.94(18)
C16A N4A Li2A 103.93(17)
C2A C1A Mg1A 98.52(14)
C2A C1A H1AA 112.1
Mg1A C1A H1AA 112.1
C2A C1A H1AB 112.1
Mg1A C1A H1AB 112.1
H1AA C1A H1AB 109.7
C3A C2A C1A 114.2(2)
C3A C2A H2AA 108.7
C1A C2A H2AA 108.7
C3A C2A H2AB 108.7
C1A C2A H2AB 108.7
H2AA C2A H2AB 107.6
C2A C3A C4A 113.1(2)
C2A C3A Mg1A 75.90(13)
C4A C3A Mg1A 50.54(11)
C2A C3A H3AA 109.0
C4A C3A H3AA 109.0
Mg1A C3A H3AA 156.8
C2A C3A H3AB 109.0
C4A C3A H3AB 109.0
Mg1A C3A H3AB 91.2
H3AA C3A H3AB 107.8
C3A C4A Mg1A 96.85(14)
C3A C4A H4AA 112.4
Mg1A C4A H4AA 112.4
C3A C4A H4AB 112.4
Mg1A C4A H4AB 112.4
H4AA C4A H4AB 109.9
C6A C5A Mg1A 90.69(13)
C6A C5A H5AA 113.5
Mg1A C5A H5AA 113.5
C6A C5A H5AB 113.5
Mg1A C5A H5AB 113.5
H5AA C5A H5AB 110.8
C7A C6A C5A 111.54(19)
C7A C6A Mg1A 81.31(13)
C5A C6A Mg1A 54.84(11)
C7A C6A H6AA 109.3
C5A C6A H6AA 109.3
Mg1A C6A H6AA 78.4
C7A C6A H6AB 109.3
C5A C6A H6AB 109.3
Mg1A C6A H6AB 164.0
H6AA C6A H6AB 108.0
C6A C7A C8A 113.22(19)
C6A C7A H7AA 108.9
C8A C7A H7AA 108.9
C6A C7A H7AB 108.9
C8A C7A H7AB 108.9
H7AA C7A H7AB 107.7
C7A C8A Mg1A 98.71(14)
C7A C8A H8AA 112.0
Mg1A C8A H8AA 112.0
C7A C8A H8AB 112.0
Mg1A C8A H8AB 112.0
H8AA C8A H8AB 109.7
N1A C9A C10A 112.0(2)
N1A C9A H9AA 109.2
C10A C9A H9AA 109.2
N1A C9A H9AB 109.2
C10A C9A H9AB 109.2
H9AA C9A H9AB 107.9
N2A C10A C9A 112.5(2)
N2A C10A H10A 109.1
C9A C10A H10A 109.1
N2A C10A H10B 109.1
C9A C10A H10B 109.1
H10A C10A H10B 107.8
N2A C11A H11A 109.5
N2A C11A H11B 109.5
H11A C11A H11B 109.5
N2A C11A H11C 109.5
H11A C11A H11C 109.5
H11B C11A H11C 109.5
N2A C12A H12A 109.5
N2A C12A H12B 109.5
H12A C12A H12B 109.5
N2A C12A H12C 109.5
H12A C12A H12C 109.5
H12B C12A H12C 109.5
N1A C13A H13A 109.5
N1A C13A H13B 109.5
H13A C13A H13B 109.5
N1A C13A H13C 109.5
H13A C13A H13C 109.5
H13B C13A H13C 109.5
N1A C14A H14A 109.5
N1A C14A H14B 109.5
H14A C14A H14B 109.5
N1A C14A H14C 109.5
H14A C14A H14C 109.5
H14B C14A H14C 109.5
N3A C15A C16A 111.3(2)
N3A C15A H15A 109.4
C16A C15A H15A 109.4
N3A C15A H15B 109.4
C16A C15A H15B 109.4
H15A C15A H15B 108.0
N4A C16A C15A 111.2(2)
N4A C16A H16A 109.4
C15A C16A H16A 109.4
N4A C16A H16B 109.4
C15A C16A H16B 109.4
H16A C16A H16B 108.0
N4A C17A H17A 109.5
N4A C17A H17B 109.5
H17A C17A H17B 109.5
N4A C17A H17C 109.5
H17A C17A H17C 109.5
H17B C17A H17C 109.5
N4A C18A H18A 109.5
N4A C18A H18B 109.5
H18A C18A H18B 109.5
N4A C18A H18C 109.5
H18A C18A H18C 109.5
H18B C18A H18C 109.5
N3A C19A H19A 109.5
N3A C19A H19B 109.5
H19A C19A H19B 109.5
N3A C19A H19C 109.5
H19A C19A H19C 109.5
H19B C19A H19C 109.5
N3A C20A H20A 109.5
N3A C20A H20B 109.5
H20A C20A H20B 109.5
N3A C20A H20C 109.5
H20A C20A H20C 109.5
H20B C20A H20C 109.5
C8B Mg1B C4B 134.11(9)
C8B Mg1B C1B 112.25(9)
C4B Mg1B C1B 87.91(9)
C8B Mg1B C5B 88.09(8)
C4B Mg1B C5B 111.44(9)
C1B Mg1B C5B 128.76(9)
C8B Mg1B Li1B 56.14(11)
C4B Mg1B Li1B 121.36(11)
C1B Mg1B Li1B 56.52(11)
C5B Mg1B Li1B 127.20(11)
C8B Mg1B Li2B 123.43(10)
C4B Mg1B Li2B 55.81(10)
C1B Mg1B Li2B 124.26(11)
C5B Mg1B Li2B 55.74(10)
Li1B Mg1B Li2B 176.25(13)
N1B Li1B N2B 87.11(17)
N1B Li1B Mg1B 127.27(19)
N2B Li1B Mg1B 145.4(2)
N3B Li2B N4B 87.00(16)
N3B Li2B Mg1B 132.78(17)
N4B Li2B Mg1B 139.79(18)
N3B Li2B C15B 31.52(9)
N4B Li2B C15B 58.18(11)
Mg1B Li2B C15B 156.17(17)
C14B N1B C13B 111.5(3)
C14B N1B C9B 109.5(3)
C13B N1B C9B 108.4(3)
C14B N1B Li1B 113.6(3)
C13B N1B Li1B 111.0(2)
C9B N1B Li1B 102.3(2)
C12B N2B C10B 112.9(3)
C12B N2B C11B 106.8(3)
C10B N2B C11B 106.6(3)
C12B N2B Li1B 113.5(2)
C10B N2B Li1B 102.2(2)
C11B N2B Li1B 114.7(2)
C19B N3B C20B 109.0(2)
C19B N3B C15B 110.6(2)
C20B N3B C15B 109.9(2)
C19B N3B Li2B 114.53(19)
C20B N3B Li2B 112.10(18)
C15B N3B Li2B 100.42(17)
C17B N4B C18B 109.4(2)
C17B N4B C16B 109.8(2)
C18B N4B C16B 109.5(2)
C17B N4B Li2B 111.3(2)
C18B N4B Li2B 113.98(19)
C16B N4B Li2B 102.58(16)
C2B C1B Mg1B 101.35(15)
C2B C1B H1BA 111.5
Mg1B C1B H1BA 111.5
C2B C1B H1BB 111.5
Mg1B C1B H1BB 111.5
H1BA C1B H1BB 109.3
C3B C2B C1B 113.1(2)
C3B C2B H2BA 109.0
C1B C2B H2BA 109.0
C3B C2B H2BB 109.0
C1B C2B H2BB 109.0
H2BA C2B H2BB 107.8
C2B C3B C4B 112.6(2)
C2B C3B H3BA 109.1
C4B C3B H3BA 109.1
C2B C3B H3BB 109.1
C4B C3B H3BB 109.1
H3BA C3B H3BB 107.8
C3B C4B Mg1B 97.68(14)
C3B C4B H4BA 112.2
Mg1B C4B H4BA 112.2
C3B C4B H4BB 112.2
Mg1B C4B H4BB 112.2
H4BA C4B H4BB 109.8
C6B C5B Mg1B 99.82(14)
C6B C5B H5BA 111.8
Mg1B C5B H5BA 111.8
C6B C5B H5BB 111.8
Mg1B C5B H5BB 111.8
H5BA C5B H5BB 109.5
C7B C6B C5B 112.39(19)
C7B C6B H6BA 109.1
C5B C6B H6BA 109.1
C7B C6B H6BB 109.1
C5B C6B H6BB 109.1
H6BA C6B H6BB 107.9
C6B C7B C8B 112.68(19)
C6B C7B H7BA 109.1
C8B C7B H7BA 109.1
C6B C7B H7BB 109.1
C8B C7B H7BB 109.1
H7BA C7B H7BB 107.8
C7B C8B Mg1B 99.57(14)
C7B C8B H8BA 111.9
Mg1B C8B H8BA 111.9
C7B C8B H8BB 111.9
Mg1B C8B H8BB 111.9
H8BA C8B H8BB 109.6
C10B C9B N1B 118.8(3)
C10B C9B H9BA 107.6
N1B C9B H9BA 107.6
C10B C9B H9BB 107.6
N1B C9B H9BB 107.6
H9BA C9B H9BB 107.0
C9B C10B N2B 118.5(3)
C9B C10B H10C 107.7
N2B C10B H10C 107.7
C9B C10B H10D 107.7
N2B C10B H10D 107.7
H10C C10B H10D 107.1
N2B C11B H11D 109.5
N2B C11B H11E 109.5
H11D C11B H11E 109.5
N2B C11B H11F 109.5
H11D C11B H11F 109.5
H11E C11B H11F 109.5
N2B C12B H12D 109.5
N2B C12B H12E 109.5
H12D C12B H12E 109.5
N2B C12B H12F 109.5
H12D C12B H12F 109.5
H12E C12B H12F 109.5
N1B C13B H13D 109.5
N1B C13B H13E 109.5
H13D C13B H13E 109.5
N1B C13B H13F 109.5
H13D C13B H13F 109.5
H13E C13B H13F 109.5
N1B C14B H14D 109.5
N1B C14B H14E 109.5
H14D C14B H14E 109.5
N1B C14B H14F 109.5
H14D C14B H14F 109.5
H14E C14B H14F 109.5
N3B C15B C16B 111.0(2)
N3B C15B Li2B 48.06(13)
C16B C15B Li2B 77.72(15)
N3B C15B H15C 109.4
C16B C15B H15C 109.4
Li2B C15B H15C 156.0
N3B C15B H15D 109.4
C16B C15B H15D 109.4
Li2B C15B H15D 90.0
H15C C15B H15D 108.0
N4B C16B C15B 110.43(19)
N4B C16B H16C 109.6
C15B C16B H16C 109.6
N4B C16B H16D 109.6
C15B C16B H16D 109.6
H16C C16B H16D 108.1
N4B C17B H17D 109.5
N4B C17B H17E 109.5
H17D C17B H17E 109.5
N4B C17B H17F 109.5
H17D C17B H17F 109.5
H17E C17B H17F 109.5
N4B C18B H18D 109.5
N4B C18B H18E 109.5
H18D C18B H18E 109.5
N4B C18B H18F 109.5
H18D C18B H18F 109.5
H18E C18B H18F 109.5
N3B C19B H19D 109.5
N3B C19B H19E 109.5
H19D C19B H19E 109.5
N3B C19B H19F 109.5
H19D C19B H19F 109.5
H19E C19B H19F 109.5
N3B C20B H20D 109.5
N3B C20B H20E 109.5
H20D C20B H20E 109.5
N3B C20B H20F 109.5
H20D C20B H20F 109.5
H20E C20B H20F 109.5

loop_
_geom_bond_atom_site_label_1
_geom_bond_atom_site_label_2
_geom_bond_distance
Mg1A C4A 2.213(2)
Mg1A C1A 2.220(2)
Mg1A C5A 2.227(2)
Mg1A C8A 2.247(2)
Mg1A Li2A 2.558(4)
Mg1A Li1A 2.566(4)
Mg1A C6A 2.724(2)
Mg1A C3A 2.846(2)
Li1A N1A 2.114(4)
Li1A N2A 2.125(4)
Li2A N3A 2.102(4)
Li2A N4A 2.110(4)
N1A C13A 1.458(3)
N1A C14A 1.462(3)
N1A C9A 1.483(4)
N2A C12A 1.465(3)
N2A C10A 1.469(3)
N2A C11A 1.479(3)
N3A C15A 1.465(3)
N3A C20A 1.465(3)
N3A C19A 1.472(3)
N4A C18A 1.464(3)
N4A C17A 1.467(3)
N4A C16A 1.483(3)
C1A C2A 1.543(3)
C1A H1AA 0.9900
C1A H1AB 0.9900
C2A C3A 1.534(3)
C2A H2AA 0.9900
C2A H2AB 0.9900
C3A C4A 1.545(3)
C3A H3AA 0.9900
C3A H3AB 0.9900
C4A H4AA 0.9900
C4A H4AB 0.9900
C5A C6A 1.542(3)
C5A H5AA 0.9900
C5A H5AB 0.9900
C6A C7A 1.534(3)
C6A H6AA 0.9900
C6A H6AB 0.9900
C7A C8A 1.552(3)
C7A H7AA 0.9900
C7A H7AB 0.9900
C8A H8AA 0.9900
C8A H8AB 0.9900
C9A C10A 1.497(4)
C9A H9AA 0.9900
C9A H9AB 0.9900
C10A H10A 0.9900
C10A H10B 0.9900
C11A H11A 0.9800
C11A H11B 0.9800
C11A H11C 0.9800
C12A H12A 0.9800
C12A H12B 0.9800
C12A H12C 0.9800
C13A H13A 0.9800
C13A H13B 0.9800
C13A H13C 0.9800
C14A H14A 0.9800
C14A H14B 0.9800
C14A H14C 0.9800
C15A C16A 1.511(4)
C15A H15A 0.9900
C15A H15B 0.9900
C16A H16A 0.9900
C16A H16B 0.9900
C17A H17A 0.9800
C17A H17B 0.9800
C17A H17C 0.9800
C18A H18A 0.9800
C18A H18B 0.9800
C18A H18C 0.9800
C19A H19A 0.9800
C19A H19B 0.9800
C19A H19C 0.9800
C20A H20A 0.9800
C20A H20B 0.9800
C20A H20C 0.9800
Mg1B C8B 2.225(2)
Mg1B C4B 2.226(2)
Mg1B C1B 2.234(2)
Mg1B C5B 2.236(2)
Mg1B Li1B 2.585(4)
Mg1B Li2B 2.588(4)
Li1B N1B 2.114(5)
Li1B N2B 2.133(5)
Li2B N3B 2.099(4)
Li2B N4B 2.159(4)
Li2B C15B 2.775(4)
N1B C14B 1.448(4)
N1B C13B 1.453(4)
N1B C9B 1.470(4)
N2B C12B 1.426(4)
N2B C10B 1.442(4)
N2B C11B 1.458(4)
N3B C19B 1.466(3)
N3B C20B 1.468(3)
N3B C15B 1.475(3)
N4B C17B 1.465(3)
N4B C18B 1.466(3)
N4B C16B 1.473(3)
C1B C2B 1.541(3)
C1B H1BA 0.9900
C1B H1BB 0.9900
C2B C3B 1.535(4)
C2B H2BA 0.9900
C2B H2BB 0.9900
C3B C4B 1.543(3)
C3B H3BA 0.9900
C3B H3BB 0.9900
C4B H4BA 0.9900
C4B H4BB 0.9900
C5B C6B 1.541(3)
C5B H5BA 0.9900
C5B H5BB 0.9900
C6B C7B 1.534(3)
C6B H6BA 0.9900
C6B H6BB 0.9900
C7B C8B 1.543(3)
C7B H7BA 0.9900
C7B H7BB 0.9900
C8B H8BA 0.9900
C8B H8BB 0.9900
C9B C10B 1.385(5)
C9B H9BA 0.9900
C9B H9BB 0.9900
C10B H10C 0.9900
C10B H10D 0.9900
C11B H11D 0.9800
C11B H11E 0.9800
C11B H11F 0.9800
C12B H12D 0.9800
C12B H12E 0.9800
C12B H12F 0.9800
C13B H13D 0.9800
C13B H13E 0.9800
C13B H13F 0.9800
C14B H14D 0.9800
C14B H14E 0.9800
C14B H14F 0.9800
C15B C16B 1.521(3)
C15B H15C 0.9900
C15B H15D 0.9900
C16B H16C 0.9900
C16B H16D 0.9900
C17B H17D 0.9800
C17B H17E 0.9800
C17B H17F 0.9800
C18B H18D 0.9800
C18B H18E 0.9800
C18B H18F 0.9800
C19B H19D 0.9800
C19B H19E 0.9800
C19B H19F 0.9800
C20B H20D 0.9800
C20B H20E 0.9800
C20B H20F 0.9800
